data_2228652
loop_
_publ_author_name
'Lin, Hong'
'Wang, Xiao-Juan'

_publ_section_title
;
 Bis{2-[3-(dimethylamino)propyliminomethyl]-6-methoxyphenolato}-\k^3^<i>N</i>,<i>N</i>',<i>O</i>^1^;\k^2^<i>N</i>,<i>O</i>^1^-zinc(II)
 dihydrate
;
_journal_coeditor_code BQ2261
_journal_issue 1
_journal_name_full 'Acta Crystallographica Section E'
_journal_page_first m90
_journal_paper_doi 10.1107/S1600536810052438
_journal_volume 67
_journal_year 2011
_chemical_formula_iupac '[Zn (C13 H19 N2 O2)2], 2H2 O'
_chemical_formula_moiety 'C26 H38 N4 O4 Zn, 2(H2 O)'
_chemical_formula_sum 'C26 H42 N4 O6 Zn'
_chemical_formula_weight 572.01
_chemical_name_systematic
;
Bis{2-[3-(dimethylamino)propyliminomethyl]-6-methoxyphenolato}-
\k^3^<i>N</i>,<i>N</i>',<i>O</i>^1^;\k^2^<i>N</i>,<i>O</i>^1^-zinc(II)
dihydrate
;
_space_group_IT_number 33
_symmetry_cell_setting orthorhombic
_symmetry_space_group_name_Hall 'P 2c -2n'
_symmetry_space_group_name_H-M 'P n a 21'
_atom_sites_solution_hydrogens geom
_atom_sites_solution_primary direct
_atom_sites_solution_secondary difmap
_audit_creation_method SHELXL-97
_cell_angle_alpha 90.00
_cell_angle_beta 90.00
_cell_angle_gamma 90.00
_cell_formula_units_Z 4
_cell_length_a 14.982(3)
_cell_length_b 9.4411(19)
_cell_length_c 20.384(4)
_cell_measurement_reflns_used 4118
_cell_measurement_temperature 293(2)
_cell_measurement_theta_max 27.59
_cell_measurement_theta_min 2.00
_cell_volume 2883.2(10)
_computing_cell_refinement 'SAINT (Bruker, 2002)'
_computing_data_collection 'APEX2 (Bruker, 2002)'
_computing_data_reduction 'SAINT (Bruker, 2002)'
_computing_molecular_graphics 'SHELXTL (Sheldrick, 2008)'
_computing_publication_material 'SHELXTL (Sheldrick, 2008)'
_computing_structure_refinement 'SHELXL97 (Sheldrick, 2008)'
_computing_structure_solution 'SHELXS97 (Sheldrick, 2008)'
_diffrn_ambient_temperature 293(2)
_diffrn_measured_fraction_theta_full 0.986
_diffrn_measured_fraction_theta_max 0.986
_diffrn_measurement_device_type 'Bruker APEXII area-detector'
_diffrn_measurement_method \w
_diffrn_radiation_monochromator graphite
_diffrn_radiation_source 'Bruker APEXII area-detector'
_diffrn_radiation_type MoK\a
_diffrn_radiation_wavelength 0.71073
_diffrn_reflns_av_R_equivalents 0.0270
_diffrn_reflns_av_sigmaI/netI 0.0477
_diffrn_reflns_limit_h_max 19
_diffrn_reflns_limit_h_min -19
_diffrn_reflns_limit_k_max 12
_diffrn_reflns_limit_k_min -12
_diffrn_reflns_limit_l_max 25
_diffrn_reflns_limit_l_min -26
_diffrn_reflns_number 14801
_diffrn_reflns_theta_full 27.59
_diffrn_reflns_theta_max 27.59
_diffrn_reflns_theta_min 2.00
_diffrn_standards_decay_% 0
_diffrn_standards_interval_count 0
_diffrn_standards_interval_time 0
_diffrn_standards_number 0
_exptl_absorpt_coefficient_mu 0.896
_exptl_absorpt_correction_T_max 0.923
_exptl_absorpt_correction_T_min 0.773
_exptl_absorpt_correction_type multi-scan
_exptl_absorpt_process_details '(SADABS; Sheldrick, 1996)'
_exptl_crystal_colour colorless
_exptl_crystal_density_diffrn 1.318
_exptl_crystal_density_method 'not measured'
_exptl_crystal_description block
_exptl_crystal_F_000 1216
_exptl_crystal_size_max 0.33
_exptl_crystal_size_mid 0.24
_exptl_crystal_size_min 0.09
_refine_diff_density_max 0.228
_refine_diff_density_min -0.301
_refine_ls_abs_structure_details 'Flack (1983), 2935 Friedel pairs'
_refine_ls_abs_structure_Flack -0.002(11)
_refine_ls_extinction_method none
_refine_ls_goodness_of_fit_ref 1.001
_refine_ls_hydrogen_treatment mixed
_refine_ls_matrix_type full
_refine_ls_number_parameters 352
_refine_ls_number_reflns 6371
_refine_ls_number_restraints 7
_refine_ls_restrained_S_all 1.001
_refine_ls_R_factor_all 0.0527
_refine_ls_R_factor_gt 0.0307
_refine_ls_shift/su_max 0.001
_refine_ls_shift/su_mean 0.000
_refine_ls_structure_factor_coef Fsqd
_refine_ls_weighting_details 'calc w=1/[\s^2^(Fo^2^)+(0.0255P)^2^] where P=(Fo^2^+2Fc^2^)/3'
_refine_ls_weighting_scheme calc
_refine_ls_wR_factor_gt 0.0642
_refine_ls_wR_factor_ref 0.0715
_reflns_number_gt 4666
_reflns_number_total 6371
_reflns_threshold_expression I>2\s(I)
_cod_data_source_file bq2261.cif
_cod_data_source_block I
_cod_database_code 2228652
_cod_database_fobs_code 2228652

loop_
_symmetry_equiv_pos_as_xyz
'x, y, z'
'-x, -y, z+1/2'
'x+1/2, -y+1/2, z'
'-x+1/2, y+1/2, z+1/2'

loop_
_atom_site_type_symbol
_atom_site_label
_atom_site_fract_x
_atom_site_fract_y
_atom_site_fract_z
_atom_site_U_iso_or_equiv
_atom_site_adp_type
_atom_site_calc_flag
_atom_site_refinement_flags
_atom_site_occupancy
_atom_site_disorder_assembly
_atom_site_disorder_group
Zn Zn1 0.501709(16) 0.23339(2) 0.01203(3) 0.04162(7) Uani d . 1 . .
O O1 0.41420(11) 0.08139(17) 0.02808(8) 0.0529(4) Uani d . 1 . .
O O2 0.27116(12) -0.07155(19) 0.03168(10) 0.0629(5) Uani d . 1 . .
O O3 0.43100(11) 0.30686(17) -0.06314(8) 0.0485(4) Uani d . 1 . .
O O4 0.37783(13) 0.34372(19) -0.18311(9) 0.0654(5) Uani d . 1 . .
O O1W 0.34773(18) 0.0621(2) -0.11145(11) 0.0825(7) Uani d D 1 . .
H H1WA 0.373(2) 0.139(2) -0.1067(16) 0.099 Uiso d D 1 . .
H H1WB 0.341(2) 0.031(3) -0.0738(11) 0.099 Uiso d D 1 . .
O O2W 0.2026(2) 0.4945(4) 0.25478(12) 0.1031(8) Uani d D 1 . .
H H2WA 0.248(2) 0.442(4) 0.261(2) 0.124 Uiso d D 1 . .
H H2WB 0.185(3) 0.511(5) 0.2931(11) 0.124 Uiso d D 1 . .
N N1 0.58144(13) 0.1529(3) 0.08746(12) 0.0537(6) Uani d . 1 . .
N N2 0.61050(15) 0.1672(2) -0.05394(11) 0.0549(6) Uani d . 1 . .
N N3 0.48338(13) 0.4313(2) 0.05770(10) 0.0452(5) Uani d . 1 . .
N N4 0.35581(16) 0.3123(3) 0.27371(11) 0.0587(6) Uani d . 1 . .
C C1 0.40909(17) -0.0067(3) 0.07683(12) 0.0438(6) Uani d . 1 . .
C C2 0.33160(18) -0.0943(3) 0.08146(13) 0.0515(6) Uani d . 1 . .
C C3 0.3217(2) -0.1901(3) 0.13098(16) 0.0625(8) Uani d . 1 . .
H H3A 0.2708 -0.2465 0.1327 0.075 Uiso calc R 1 . .
C C4 0.3872(3) -0.2044(3) 0.17916(15) 0.0713(9) Uani d . 1 . .
H H4A 0.3794 -0.2685 0.2133 0.086 Uiso calc R 1 . .
C C5 0.4618(2) -0.1250(3) 0.17601(14) 0.0642(7) Uani d . 1 . .
H H5A 0.5057 -0.1370 0.2078 0.077 Uiso calc R 1 . .
C C6 0.47512(18) -0.0246(3) 0.12599(13) 0.0508(6) Uani d . 1 . .
C C7 0.55804(18) 0.0535(3) 0.12662(14) 0.0566(7) Uani d . 1 . .
H H7A 0.5989 0.0290 0.1590 0.068 Uiso calc R 1 . .
C C8 0.1961(2) -0.1628(4) 0.02810(19) 0.0948(12) Uani d . 1 . .
H H8A 0.1614 -0.1396 -0.0100 0.142 Uiso calc R 1 . .
H H8B 0.1602 -0.1512 0.0667 0.142 Uiso calc R 1 . .
H H8C 0.2160 -0.2592 0.0251 0.142 Uiso calc R 1 . .
C C9 0.67298(18) 0.2078(4) 0.09311(17) 0.0738(9) Uani d . 1 . .
H H9A 0.6996 0.1743 0.1336 0.089 Uiso calc R 1 . .
H H9B 0.6716 0.3105 0.0944 0.089 Uiso calc R 1 . .
C C10 0.7290(2) 0.1591(4) 0.03513(18) 0.0797(10) Uani d . 1 . .
H H10A 0.7902 0.1888 0.0424 0.096 Uiso calc R 1 . .
H H10B 0.7285 0.0564 0.0340 0.096 Uiso calc R 1 . .
C C11 0.6997(2) 0.2131(4) -0.03087(18) 0.0778(10) Uani d . 1 . .
H H11A 0.7005 0.3158 -0.0296 0.093 Uiso calc R 1 . .
H H11B 0.7436 0.1836 -0.0631 0.093 Uiso calc R 1 . .
C C12 0.6000(3) 0.2242(4) -0.12109(19) 0.0991(13) Uani d . 1 . .
H H12A 0.6495 0.1946 -0.1477 0.149 Uiso calc R 1 . .
H H12B 0.5982 0.3258 -0.1194 0.149 Uiso calc R 1 . .
H H12C 0.5454 0.1893 -0.1398 0.149 Uiso calc R 1 . .
C C13 0.6053(2) 0.0128(4) -0.05818(19) 0.0838(10) Uani d . 1 . .
H H13A 0.6570 -0.0227 -0.0806 0.126 Uiso calc R 1 . .
H H13B 0.5525 -0.0136 -0.0819 0.126 Uiso calc R 1 . .
H H13C 0.6029 -0.0265 -0.0148 0.126 Uiso calc R 1 . .
C C14 0.41844(15) 0.4378(2) -0.08135(12) 0.0428(6) Uani d . 1 . .
C C15 0.38774(16) 0.4642(3) -0.14615(13) 0.0482(6) Uani d . 1 . .
C C16 0.37146(18) 0.5993(3) -0.16748(14) 0.0590(7) Uani d . 1 . .
H H16A 0.3523 0.6140 -0.2103 0.071 Uiso calc R 1 . .
C C17 0.3831(2) 0.7150(3) -0.12611(17) 0.0689(8) Uani d . 1 . .
H H17A 0.3711 0.8061 -0.1410 0.083 Uiso calc R 1 . .
C C18 0.41185(19) 0.6940(3) -0.06417(16) 0.0626(7) Uani d . 1 . .
H H18A 0.4193 0.7715 -0.0365 0.075 Uiso calc R 1 . .
C C19 0.43089(15) 0.5564(3) -0.04033(12) 0.0458(6) Uani d . 1 . .
C C20 0.45707(16) 0.5433(2) 0.02733(12) 0.0484(6) Uani d . 1 . .
H H20A 0.4547 0.6259 0.0521 0.058 Uiso calc R 1 . .
C C21 0.3374(2) 0.3549(3) -0.24481(13) 0.0692(8) Uani d . 1 . .
H H21A 0.3276 0.2619 -0.2624 0.104 Uiso calc R 1 . .
H H21B 0.3757 0.4074 -0.2738 0.104 Uiso calc R 1 . .
H H21C 0.2813 0.4031 -0.2406 0.104 Uiso calc R 1 . .
C C22 0.49389(17) 0.4456(3) 0.12804(13) 0.0541(6) Uani d . 1 . .
H H22A 0.4984 0.5452 0.1394 0.065 Uiso calc R 1 . .
H H22B 0.5486 0.3992 0.1417 0.065 Uiso calc R 1 . .
C C23 0.41505(17) 0.3800(3) 0.16412(13) 0.0567(7) Uani d . 1 . .
H H23A 0.3615 0.4338 0.1544 0.068 Uiso calc R 1 . .
H H23B 0.4061 0.2839 0.1486 0.068 Uiso calc R 1 . .
C C24 0.42988(19) 0.3780(3) 0.23717(13) 0.0615(7) Uani d . 1 . .
H H24A 0.4844 0.3265 0.2465 0.074 Uiso calc R 1 . .
H H24B 0.4378 0.4745 0.2525 0.074 Uiso calc R 1 . .
C C25 0.3547(3) 0.1609(3) 0.26234(18) 0.0878(10) Uani d . 1 . .
H H25A 0.3086 0.1183 0.2883 0.132 Uiso calc R 1 . .
H H25B 0.4114 0.1213 0.2744 0.132 Uiso calc R 1 . .
H H25C 0.3435 0.1428 0.2167 0.132 Uiso calc R 1 . .
C C26 0.3640(3) 0.3397(4) 0.34359(14) 0.0808(10) Uani d . 1 . .
H H26A 0.3158 0.2944 0.3664 0.121 Uiso calc R 1 . .
H H26B 0.3617 0.4399 0.3513 0.121 Uiso calc R 1 . .
H H26C 0.4198 0.3028 0.3592 0.121 Uiso calc R 1 . .

loop_
_atom_site_aniso_label
_atom_site_aniso_U_11
_atom_site_aniso_U_22
_atom_site_aniso_U_33
_atom_site_aniso_U_12
_atom_site_aniso_U_13
_atom_site_aniso_U_23
Zn1 0.03884(11) 0.04110(12) 0.04493(13) -0.00035(12) -0.00269(13) -0.0007(2)
O1 0.0492(9) 0.0547(10) 0.0548(12) -0.0107(8) -0.0075(8) 0.0098(8)
O2 0.0537(10) 0.0627(12) 0.0724(15) -0.0166(9) -0.0013(9) 0.0003(9)
O3 0.0580(10) 0.0357(9) 0.0520(10) -0.0006(7) -0.0125(8) 0.0000(8)
O4 0.0898(15) 0.0527(11) 0.0537(12) 0.0042(10) -0.0228(10) 0.0007(9)
O1W 0.122(2) 0.0499(12) 0.0752(14) -0.0135(12) -0.0216(15) -0.0070(11)
O2W 0.123(2) 0.120(2) 0.0667(16) 0.0474(19) -0.0175(15) -0.0036(16)
N1 0.0387(11) 0.0638(15) 0.0586(14) 0.0032(11) -0.0071(10) -0.0045(12)
N2 0.0477(13) 0.0566(14) 0.0604(15) 0.0065(11) 0.0074(10) 0.0005(11)
N3 0.0466(12) 0.0476(12) 0.0413(12) -0.0035(9) 0.0004(9) -0.0070(9)
N4 0.0621(15) 0.0655(16) 0.0485(14) 0.0026(12) 0.0012(11) -0.0080(11)
C1 0.0522(15) 0.0361(13) 0.0432(14) 0.0042(11) 0.0062(11) 0.0000(11)
C2 0.0595(16) 0.0434(14) 0.0516(16) 0.0000(12) 0.0161(14) -0.0049(11)
C3 0.074(2) 0.0469(15) 0.067(2) -0.0033(14) 0.0221(16) -0.0011(14)
C4 0.105(3) 0.0479(18) 0.061(2) 0.0131(17) 0.0260(19) 0.0135(14)
C5 0.080(2) 0.0602(18) 0.0528(18) 0.0214(17) 0.0036(16) 0.0060(13)
C6 0.0585(16) 0.0467(14) 0.0471(16) 0.0096(12) 0.0038(12) 0.0011(11)
C7 0.0535(17) 0.0614(17) 0.0548(18) 0.0142(14) -0.0101(13) -0.0011(14)
C8 0.074(2) 0.103(3) 0.108(3) -0.040(2) 0.001(2) -0.003(2)
C9 0.0438(16) 0.092(2) 0.085(2) -0.0037(16) -0.0130(16) -0.0061(18)
C10 0.0409(15) 0.106(3) 0.092(3) -0.0003(17) -0.0033(15) -0.003(2)
C11 0.0478(19) 0.091(2) 0.095(3) -0.0036(17) 0.0188(18) -0.0029(19)
C12 0.090(3) 0.139(3) 0.069(2) 0.024(2) 0.022(2) 0.023(2)
C13 0.082(2) 0.069(2) 0.100(3) 0.0112(18) 0.016(2) -0.020(2)
C14 0.0341(12) 0.0416(13) 0.0527(16) 0.0018(10) 0.0008(11) 0.0009(11)
C15 0.0449(14) 0.0484(15) 0.0512(16) 0.0001(11) -0.0018(12) 0.0025(12)
C16 0.0545(16) 0.0606(18) 0.0617(19) 0.0068(14) -0.0026(13) 0.0146(14)
C17 0.082(2) 0.0446(16) 0.080(2) 0.0102(15) 0.0018(17) 0.0110(15)
C18 0.0719(19) 0.0419(15) 0.074(2) 0.0064(13) 0.0077(16) -0.0069(14)
C19 0.0390(13) 0.0433(14) 0.0552(17) 0.0034(11) 0.0044(11) -0.0001(11)
C20 0.0443(13) 0.0395(12) 0.061(2) -0.0020(11) 0.0094(12) -0.0129(11)
C21 0.086(2) 0.070(2) 0.0521(19) -0.0025(16) -0.0141(16) -0.0014(14)
C22 0.0529(16) 0.0562(15) 0.0532(16) -0.0028(13) -0.0050(13) -0.0116(12)
C23 0.0539(15) 0.0653(18) 0.0509(17) -0.0032(14) -0.0054(13) -0.0067(13)
C24 0.0697(19) 0.0656(18) 0.0491(18) -0.0109(15) -0.0047(14) -0.0066(13)
C25 0.100(3) 0.069(2) 0.094(3) -0.0146(19) 0.024(2) -0.0051(19)
C26 0.099(3) 0.090(2) 0.053(2) -0.002(2) 0.0011(17) 0.0009(16)

loop_
_atom_type_symbol
_atom_type_description
_atom_type_scat_dispersion_real
_atom_type_scat_dispersion_imag
_atom_type_scat_source
C C 0.0033 0.0016 'International Tables Vol C Tables 4.2.6.8 and 6.1.1.4'
H H 0.0000 0.0000 'International Tables Vol C Tables 4.2.6.8 and 6.1.1.4'
N N 0.0061 0.0033 'International Tables Vol C Tables 4.2.6.8 and 6.1.1.4'
O O 0.0106 0.0060 'International Tables Vol C Tables 4.2.6.8 and 6.1.1.4'
Zn Zn 0.2839 1.4301 'International Tables Vol C Tables 4.2.6.8 and 6.1.1.4'

loop_
_geom_angle_atom_site_label_1
_geom_angle_atom_site_label_2
_geom_angle_atom_site_label_3
_geom_angle_site_symmetry_1
_geom_angle_site_symmetry_3
_geom_angle
_geom_angle_publ_flag
O1 Zn1 O3 . . 91.58(7) ?
O1 Zn1 N1 . . 89.63(8) ?
O3 Zn1 N1 . . 176.90(9) ?
O1 Zn1 N3 . . 119.07(8) ?
O3 Zn1 N3 . . 87.80(7) ?
N1 Zn1 N3 . . 94.12(9) ?
O1 Zn1 N2 . . 112.75(8) ?
O3 Zn1 N2 . . 91.31(8) ?
N1 Zn1 N2 . . 85.59(9) ?
N3 Zn1 N2 . . 128.17(8) ?
C1 O1 Zn1 . . 129.26(16) ?
C2 O2 C8 . . 117.7(2) ?
C14 O3 Zn1 . . 128.83(15) ?
C15 O4 C21 . . 118.5(2) ?
H1WA O1W H1WB . . 105(2) ?
H2WA O2W H2WB . . 103(3) ?
C7 N1 C9 . . 117.7(2) ?
C7 N1 Zn1 . . 124.63(18) ?
C9 N1 Zn1 . . 117.6(2) ?
C13 N2 C12 . . 107.6(3) ?
C13 N2 C11 . . 111.0(2) ?
C12 N2 C11 . . 106.5(3) ?
C13 N2 Zn1 . . 106.22(19) ?
C12 N2 Zn1 . . 112.48(19) ?
C11 N2 Zn1 . . 112.99(18) ?
C20 N3 C22 . . 115.6(2) ?
C20 N3 Zn1 . . 123.81(17) ?
C22 N3 Zn1 . . 120.40(17) ?
C25 N4 C26 . . 109.5(3) ?
C25 N4 C24 . . 110.1(2) ?
C26 N4 C24 . . 110.9(2) ?
O1 C1 C6 . . 125.2(2) ?
O1 C1 C2 . . 118.0(2) ?
C6 C1 C2 . . 116.8(2) ?
C3 C2 O2 . . 125.2(3) ?
C3 C2 C1 . . 121.4(3) ?
O2 C2 C1 . . 113.3(2) ?
C2 C3 C4 . . 120.5(3) ?
C2 C3 H3A . . 119.7 ?
C4 C3 H3A . . 119.7 ?
C5 C4 C3 . . 119.8(3) ?
C5 C4 H4A . . 120.1 ?
C3 C4 H4A . . 120.1 ?
C4 C5 C6 . . 121.8(3) ?
C4 C5 H5A . . 119.1 ?
C6 C5 H5A . . 119.1 ?
C5 C6 C1 . . 119.6(3) ?
C5 C6 C7 . . 117.3(3) ?
C1 C6 C7 . . 123.0(2) ?
N1 C7 C6 . . 127.2(2) ?
N1 C7 H7A . . 116.4 ?
C6 C7 H7A . . 116.4 ?
O2 C8 H8A . . 109.5 ?
O2 C8 H8B . . 109.5 ?
H8A C8 H8B . . 109.5 ?
O2 C8 H8C . . 109.5 ?
H8A C8 H8C . . 109.5 ?
H8B C8 H8C . . 109.5 ?
N1 C9 C10 . . 110.3(3) ?
N1 C9 H9A . . 109.6 ?
C10 C9 H9A . . 109.6 ?
N1 C9 H9B . . 109.6 ?
C10 C9 H9B . . 109.6 ?
H9A C9 H9B . . 108.1 ?
C11 C10 C9 . . 115.6(3) ?
C11 C10 H10A . . 108.4 ?
C9 C10 H10A . . 108.4 ?
C11 C10 H10B . . 108.4 ?
C9 C10 H10B . . 108.4 ?
H10A C10 H10B . . 107.5 ?
N2 C11 C10 . . 116.6(3) ?
N2 C11 H11A . . 108.1 ?
C10 C11 H11A . . 108.1 ?
N2 C11 H11B . . 108.1 ?
C10 C11 H11B . . 108.1 ?
H11A C11 H11B . . 107.3 ?
N2 C12 H12A . . 109.5 ?
N2 C12 H12B . . 109.5 ?
H12A C12 H12B . . 109.5 ?
N2 C12 H12C . . 109.5 ?
H12A C12 H12C . . 109.5 ?
H12B C12 H12C . . 109.5 ?
N2 C13 H13A . . 109.5 ?
N2 C13 H13B . . 109.5 ?
H13A C13 H13B . . 109.5 ?
N2 C13 H13C . . 109.5 ?
H13A C13 H13C . . 109.5 ?
H13B C13 H13C . . 109.5 ?
O3 C14 C19 . . 124.4(2) ?
O3 C14 C15 . . 118.5(2) ?
C19 C14 C15 . . 117.1(2) ?
C16 C15 O4 . . 125.3(2) ?
C16 C15 C14 . . 121.0(2) ?
O4 C15 C14 . . 113.6(2) ?
C15 C16 C17 . . 121.1(3) ?
C15 C16 H16A . . 119.5 ?
C17 C16 H16A . . 119.5 ?
C18 C17 C16 . . 119.5(3) ?
C18 C17 H17A . . 120.3 ?
C16 C17 H17A . . 120.3 ?
C17 C18 C19 . . 121.4(3) ?
C17 C18 H18A . . 119.3 ?
C19 C18 H18A . . 119.3 ?
C14 C19 C18 . . 119.9(2) ?
C14 C19 C20 . . 122.4(2) ?
C18 C19 C20 . . 117.5(2) ?
N3 C20 C19 . . 127.9(2) ?
N3 C20 H20A . . 116.0 ?
C19 C20 H20A . . 116.0 ?
O4 C21 H21A . . 109.5 ?
O4 C21 H21B . . 109.5 ?
H21A C21 H21B . . 109.5 ?
O4 C21 H21C . . 109.5 ?
H21A C21 H21C . . 109.5 ?
H21B C21 H21C . . 109.5 ?
N3 C22 C23 . . 110.8(2) ?
N3 C22 H22A . . 109.5 ?
C23 C22 H22A . . 109.5 ?
N3 C22 H22B . . 109.5 ?
C23 C22 H22B . . 109.5 ?
H22A C22 H22B . . 108.1 ?
C24 C23 C22 . . 111.6(2) ?
C24 C23 H23A . . 109.3 ?
C22 C23 H23A . . 109.3 ?
C24 C23 H23B . . 109.3 ?
C22 C23 H23B . . 109.3 ?
H23A C23 H23B . . 108.0 ?
N4 C24 C23 . . 113.2(2) ?
N4 C24 H24A . . 108.9 ?
C23 C24 H24A . . 108.9 ?
N4 C24 H24B . . 108.9 ?
C23 C24 H24B . . 108.9 ?
H24A C24 H24B . . 107.7 ?
N4 C25 H25A . . 109.5 ?
N4 C25 H25B . . 109.5 ?
H25A C25 H25B . . 109.5 ?
N4 C25 H25C . . 109.5 ?
H25A C25 H25C . . 109.5 ?
H25B C25 H25C . . 109.5 ?
N4 C26 H26A . . 109.5 ?
N4 C26 H26B . . 109.5 ?
H26A C26 H26B . . 109.5 ?
N4 C26 H26C . . 109.5 ?
H26A C26 H26C . . 109.5 ?
H26B C26 H26C . . 109.5 ?

loop_
_geom_bond_atom_site_label_1
_geom_bond_atom_site_label_2
_geom_bond_site_symmetry_2
_geom_bond_distance
_geom_bond_publ_flag
Zn1 O1 . 1.9711(16) ?
Zn1 O3 . 1.9878(17) ?
Zn1 N1 . 2.090(2) ?
Zn1 N3 . 2.106(2) ?
Zn1 N2 . 2.204(2) ?
O1 C1 . 1.298(3) ?
O2 C2 . 1.377(3) ?
O2 C8 . 1.418(3) ?
O3 C14 . 1.304(3) ?
O4 C15 . 1.372(3) ?
O4 C21 . 1.400(3) ?
O1W H1WA . 0.818(17) ?
O1W H1WB . 0.826(17) ?
O2W H2WA . 0.850(18) ?
O2W H2WB . 0.838(18) ?
N1 C7 . 1.281(3) ?
N1 C9 . 1.471(3) ?
N2 C13 . 1.462(4) ?
N2 C12 . 1.479(4) ?
N2 C11 . 1.482(4) ?
N3 C20 . 1.287(3) ?
N3 C22 . 1.449(3) ?
N4 C25 . 1.448(4) ?
N4 C26 . 1.453(4) ?
N4 C24 . 1.473(3) ?
C1 C6 . 1.418(4) ?
C1 C2 . 1.428(3) ?
C2 C3 . 1.364(4) ?
C3 C4 . 1.395(5) ?
C3 H3A . 0.9300 ?
C4 C5 . 1.348(4) ?
C4 H4A . 0.9300 ?
C5 C6 . 1.406(4) ?
C5 H5A . 0.9300 ?
C6 C7 . 1.445(4) ?
C7 H7A . 0.9300 ?
C8 H8A . 0.9600 ?
C8 H8B . 0.9600 ?
C8 H8C . 0.9600 ?
C9 C10 . 1.521(4) ?
C9 H9A . 0.9700 ?
C9 H9B . 0.9700 ?
C10 C11 . 1.504(5) ?
C10 H10A . 0.9700 ?
C10 H10B . 0.9700 ?
C11 H11A . 0.9700 ?
C11 H11B . 0.9700 ?
C12 H12A . 0.9600 ?
C12 H12B . 0.9600 ?
C12 H12C . 0.9600 ?
C13 H13A . 0.9600 ?
C13 H13B . 0.9600 ?
C13 H13C . 0.9600 ?
C14 C19 . 1.410(3) ?
C14 C15 . 1.421(3) ?
C15 C16 . 1.370(4) ?
C16 C17 . 1.390(4) ?
C16 H16A . 0.9300 ?
C17 C18 . 1.349(4) ?
C17 H17A . 0.9300 ?
C18 C19 . 1.415(4) ?
C18 H18A . 0.9300 ?
C19 C20 . 1.439(4) ?
C20 H20A . 0.9300 ?
C21 H21A . 0.9600 ?
C21 H21B . 0.9600 ?
C21 H21C . 0.9600 ?
C22 C23 . 1.523(4) ?
C22 H22A . 0.9700 ?
C22 H22B . 0.9700 ?
C23 C24 . 1.506(4) ?
C23 H23A . 0.9700 ?
C23 H23B . 0.9700 ?
C24 H24A . 0.9700 ?
C24 H24B . 0.9700 ?
C25 H25A . 0.9600 ?
C25 H25B . 0.9600 ?
C25 H25C . 0.9600 ?
C26 H26A . 0.9600 ?
C26 H26B . 0.9600 ?
C26 H26C . 0.9600 ?

loop_
_geom_hbond_atom_site_label_D
_geom_hbond_atom_site_label_H
_geom_hbond_atom_site_label_A
_geom_hbond_site_symmetry_A
_geom_hbond_distance_DH
_geom_hbond_distance_HA
_geom_hbond_distance_DA
_geom_hbond_angle_DHA
O1W H1WA O3 . 0.818(17) 2.02(2) 2.805(3) 161(3)
O1W H1WA O4 . 0.818(17) 2.49(3) 3.067(3) 129(3)
O1W H1WB O1 . 0.826(17) 2.39(3) 3.019(3) 133(3)
O1W H1WB O2 . 0.826(17) 2.583(18) 3.379(3) 162(3)
O2W H2WA N4 . 0.850(18) 2.045(19) 2.894(4) 178(4)
O2W H2WB O1W 4 0.838(18) 2.064(19) 2.900(3) 175(5)

loop_
_geom_torsion_atom_site_label_1
_geom_torsion_atom_site_label_2
_geom_torsion_atom_site_label_3
_geom_torsion_atom_site_label_4
_geom_torsion_site_symmetry_1
_geom_torsion_site_symmetry_2
_geom_torsion_site_symmetry_3
_geom_torsion_site_symmetry_4
_geom_torsion
_geom_torsion_publ_flag
O3 Zn1 O1 C1 . . . . -171.2(2) ?
N1 Zn1 O1 C1 . . . . 11.7(2) ?
N3 Zn1 O1 C1 . . . . -82.8(2) ?
N2 Zn1 O1 C1 . . . . 96.8(2) ?
O1 Zn1 O3 C14 . . . . 143.2(2) ?
N1 Zn1 O3 C14 . . . . -103.9(15) ?
N3 Zn1 O3 C14 . . . . 24.2(2) ?
N2 Zn1 O3 C14 . . . . -103.9(2) ?
O1 Zn1 N1 C7 . . . . -7.8(2) ?
O3 Zn1 N1 C7 . . . . -120.7(14) ?
N3 Zn1 N1 C7 . . . . 111.3(2) ?
N2 Zn1 N1 C7 . . . . -120.7(2) ?
O1 Zn1 N1 C9 . . . . 167.9(2) ?
O3 Zn1 N1 C9 . . . . 55.0(16) ?
N3 Zn1 N1 C9 . . . . -73.0(2) ?
N2 Zn1 N1 C9 . . . . 55.0(2) ?
O1 Zn1 N2 C13 . . . . -13.9(2) ?
O3 Zn1 N2 C13 . . . . -106.2(2) ?
N1 Zn1 N2 C13 . . . . 73.8(2) ?
N3 Zn1 N2 C13 . . . . 165.60(19) ?
O1 Zn1 N2 C12 . . . . 103.6(2) ?
O3 Zn1 N2 C12 . . . . 11.3(2) ?
N1 Zn1 N2 C12 . . . . -168.7(2) ?
N3 Zn1 N2 C12 . . . . -76.9(2) ?
O1 Zn1 N2 C11 . . . . -135.9(2) ?
O3 Zn1 N2 C11 . . . . 131.9(2) ?
N1 Zn1 N2 C11 . . . . -48.1(2) ?
N3 Zn1 N2 C11 . . . . 43.6(2) ?
O1 Zn1 N3 C20 . . . . -106.31(19) ?
O3 Zn1 N3 C20 . . . . -15.73(19) ?
N1 Zn1 N3 C20 . . . . 161.8(2) ?
N2 Zn1 N3 C20 . . . . 74.2(2) ?
O1 Zn1 N3 C22 . . . . 69.01(18) ?
O3 Zn1 N3 C22 . . . . 159.59(17) ?
N1 Zn1 N3 C22 . . . . -22.85(18) ?
N2 Zn1 N3 C22 . . . . -110.48(18) ?
Zn1 O1 C1 C6 . . . . -9.4(4) ?
Zn1 O1 C1 C2 . . . . 171.35(16) ?
C8 O2 C2 C3 . . . . -5.7(4) ?
C8 O2 C2 C1 . . . . 173.9(2) ?
O1 C1 C2 C3 . . . . 179.5(2) ?
C6 C1 C2 C3 . . . . 0.2(4) ?
O1 C1 C2 O2 . . . . -0.1(3) ?
C6 C1 C2 O2 . . . . -179.4(2) ?
O2 C2 C3 C4 . . . . -179.9(2) ?
C1 C2 C3 C4 . . . . 0.6(4) ?
C2 C3 C4 C5 . . . . -1.4(4) ?
C3 C4 C5 C6 . . . . 1.5(4) ?
C4 C5 C6 C1 . . . . -0.8(4) ?
C4 C5 C6 C7 . . . . -179.2(3) ?
O1 C1 C6 C5 . . . . -179.4(2) ?
C2 C1 C6 C5 . . . . -0.1(3) ?
O1 C1 C6 C7 . . . . -1.1(4) ?
C2 C1 C6 C7 . . . . 178.2(2) ?
C9 N1 C7 C6 . . . . -173.9(3) ?
Zn1 N1 C7 C6 . . . . 1.8(4) ?
C5 C6 C7 N1 . . . . -176.9(3) ?
C1 C6 C7 N1 . . . . 4.8(4) ?
C7 N1 C9 C10 . . . . 107.7(3) ?
Zn1 N1 C9 C10 . . . . -68.3(3) ?
N1 C9 C10 C11 . . . . 63.9(4) ?
C13 N2 C11 C10 . . . . -59.0(4) ?
C12 N2 C11 C10 . . . . -175.8(3) ?
Zn1 N2 C11 C10 . . . . 60.2(3) ?
C9 C10 C11 N2 . . . . -63.8(4) ?
Zn1 O3 C14 C19 . . . . -19.8(3) ?
Zn1 O3 C14 C15 . . . . 162.02(17) ?
C21 O4 C15 C16 . . . . -8.6(4) ?
C21 O4 C15 C14 . . . . 172.1(2) ?
O3 C14 C15 C16 . . . . 178.5(2) ?
C19 C14 C15 C16 . . . . 0.2(3) ?
O3 C14 C15 O4 . . . . -2.1(3) ?
C19 C14 C15 O4 . . . . 179.6(2) ?
O4 C15 C16 C17 . . . . 179.7(3) ?
C14 C15 C16 C17 . . . . -1.0(4) ?
C15 C16 C17 C18 . . . . 0.8(5) ?
C16 C17 C18 C19 . . . . 0.3(5) ?
O3 C14 C19 C18 . . . . -177.4(2) ?
C15 C14 C19 C18 . . . . 0.8(3) ?
O3 C14 C19 C20 . . . . -1.6(4) ?
C15 C14 C19 C20 . . . . 176.6(2) ?
C17 C18 C19 C14 . . . . -1.0(4) ?
C17 C18 C19 C20 . . . . -177.0(3) ?
C22 N3 C20 C19 . . . . -172.0(2) ?
Zn1 N3 C20 C19 . . . . 3.6(3) ?
C14 C19 C20 N3 . . . . 9.6(4) ?
C18 C19 C20 N3 . . . . -174.6(3) ?
C20 N3 C22 C23 . . . . 102.0(3) ?
Zn1 N3 C22 C23 . . . . -73.7(2) ?
N3 C22 C23 C24 . . . . 173.1(2) ?
C25 N4 C24 C23 . . . . 70.9(3) ?
C26 N4 C24 C23 . . . . -167.8(3) ?
C22 C23 C24 N4 . . . . -178.7(2) ?
